data_4328064
loop_
_publ_author_name
'George J. Sopasis'
'Maria Orfanoudaki'
'Pavlos Zarmpas'
'Aggelos Philippidis'
'Milosz Siczek'
'Tadeusz Lis'
'James R. O'Brien'
'Constantinos J. Milios'

_publ_section_title
;
 2-Aminoisobutyric Acid in Co(II) and Co(II)/Ln(III) Chemistry:
 Homometallic and Heterometallic Clusters
;
_journal_name_full 'Inorganic Chemistry'
_journal_page_first 1170
_journal_page_last 1179
_journal_paper_doi 10.1021/ic2024007
_journal_volume 51
_journal_year 2012
_chemical_formula_moiety 'C28 H59 Co6 La N10 O26,0.5(LaN6O18),0.75Cl O4,1.75(NO3),3.2(C2H3N),5.9(H2 O)'
_chemical_formula_sum 'C31.2 H76.08 Cl0.75 Co6 La1.5 N16.35 O45.15'
_chemical_formula_weight 1991.40
_chemical_name_systematic
; 
 ? 
;
_space_group_IT_number 15
_symmetry_cell_setting monoclinic
_symmetry_space_group_name_Hall '-C 2yc'
_symmetry_space_group_name_H-M 'C 1 2/c 1'
_atom_sites_solution_hydrogens geom
_atom_sites_solution_primary direct
_atom_sites_solution_secondary difmap
_audit_creation_method SHELXL-97
_cell_angle_alpha 90.00
_cell_angle_beta 109.83(4)
_cell_angle_gamma 90.00
_cell_formula_units_Z 8
_cell_length_a 51.59(2)
_cell_length_b 14.994(5)
_cell_length_c 21.710(7)
_cell_measurement_reflns_used 15603
_cell_measurement_temperature 100(2)
_cell_measurement_theta_max 30.0
_cell_measurement_theta_min 2.8
_cell_volume 15798(10)
_computing_cell_refinement 'CrysAlis RED, Oxford Diffraction Ltd.(2010)'
_computing_data_collection 'CrysAlis CCD, Oxford Diffraction Ltd.'
_computing_data_reduction 'CrysAlis RED, Oxford Diffraction Ltd.(2010)'
_computing_structure_refinement 'SHELXL-97 (Sheldrick, 2008)'
_computing_structure_solution 'SHELXS-97 (Sheldrick, 2008)'
_diffrn_ambient_temperature 100(2)
_diffrn_measured_fraction_theta_full 0.998
_diffrn_measured_fraction_theta_max 0.996
_diffrn_measurement_device_type KM4CCD
_diffrn_measurement_method '\w scans'
_diffrn_radiation_monochromator graphite
_diffrn_radiation_source 'fine-focus sealed tube'
_diffrn_radiation_type MoK\a
_diffrn_radiation_wavelength 0.71073
_diffrn_reflns_av_R_equivalents 0.0809
_diffrn_reflns_av_sigmaI/netI 0.0933
_diffrn_reflns_limit_h_max 67
_diffrn_reflns_limit_h_min -66
_diffrn_reflns_limit_k_max 18
_diffrn_reflns_limit_k_min -19
_diffrn_reflns_limit_l_max 28
_diffrn_reflns_limit_l_min -26
_diffrn_reflns_number 70543
_diffrn_reflns_theta_full 26.50
_diffrn_reflns_theta_max 27.59
_diffrn_reflns_theta_min 2.84
_exptl_absorpt_coefficient_mu 2.145
_exptl_absorpt_correction_T_max 0.888
_exptl_absorpt_correction_T_min 0.681
_exptl_absorpt_correction_type analytical
_exptl_absorpt_process_details
;
CrysAlis RED, Oxford Diffraction Ltd.,
Version 1.171.32.5
Analytical numeric absorption correction using a
multifaceted crystal model based on expressions
 derived by R.C. Clark & J.S. Reid.
(Clark, R. C. & Reid, J. S. (1995). Acta Cryst. A51, 887-897)
;
_exptl_crystal_colour 'pale red'
_exptl_crystal_density_diffrn 1.675
_exptl_crystal_description block
_exptl_crystal_F_000 7993
_exptl_crystal_size_max 0.33
_exptl_crystal_size_mid 0.13
_exptl_crystal_size_min 0.06
_refine_diff_density_max 1.38
_refine_diff_density_min -1.98
_refine_diff_density_rms 0.144
_refine_ls_extinction_method none
_refine_ls_goodness_of_fit_ref 1.017
_refine_ls_hydrogen_treatment constr
_refine_ls_matrix_type full
_refine_ls_number_parameters 927
_refine_ls_number_reflns 18259
_refine_ls_number_restraints 59
_refine_ls_restrained_S_all 1.019
_refine_ls_R_factor_all 0.1398
_refine_ls_R_factor_gt 0.0662
_refine_ls_shift/su_max 0.001
_refine_ls_shift/su_mean 0.000
_refine_ls_structure_factor_coef Fsqd
_refine_ls_weighting_details 'calc w=1/[\s^2^(Fo^2^)+(0.0960P)^2^] where P=(Fo^2^+2Fc^2^)/3'
_refine_ls_weighting_scheme calc
_refine_ls_wR_factor_gt 0.1656
_refine_ls_wR_factor_ref 0.1907
_reflns_number_gt 9200
_reflns_number_total 18259
_reflns_threshold_expression >2sigma(I)
_cod_data_source_file ic2024007_si_002_03.cif
_cod_data_source_block complex_3
_cod_original_formula_sum 'C31.20 H76.08 Cl0.75 Co6 La1.50 N16.35 O45.15'
_cod_database_code 4328064

loop_
_symmetry_equiv_pos_as_xyz
'x, y, z'
'x, -y, z+1/2'
'x+1/2, y+1/2, z'
'x+1/2, -y+1/2, z+1/2'
'-x, -y, -z'
'-x, y, -z-1/2'
'-x+1/2, -y+1/2, -z'
'-x+1/2, y+1/2, -z-1/2'

loop_
_atom_site_label
_atom_site_type_symbol
_atom_site_fract_x
_atom_site_fract_y
_atom_site_fract_z
_atom_site_U_iso_or_equiv
_atom_site_adp_type
_atom_site_occupancy
_atom_site_symmetry_multiplicity
_atom_site_calc_flag
_atom_site_refinement_flags
_atom_site_disorder_assembly
_atom_site_disorder_group
La1 La 0.624202(8) 0.29697(3) 0.557015(18) 0.04132(14) Uani 1 1 d . . .
Co1 Co 0.59271(2) 0.49081(10) 0.46613(6) 0.0688(4) Uani 1 1 d . . .
Co2 Co 0.66369(2) 0.48461(8) 0.53908(5) 0.0552(3) Uani 1 1 d . . .
Co3 Co 0.58284(2) 0.28007(8) 0.65919(5) 0.0512(3) Uani 1 1 d . . .
Co4 Co 0.652661(19) 0.27472(7) 0.73045(4) 0.0436(3) Uani 1 1 d . . .
Co5 Co 0.59112(2) 0.13079(10) 0.43961(5) 0.0695(4) Uani 1 1 d . . .
Co6 Co 0.66227(2) 0.12638(8) 0.51332(5) 0.0555(3) Uani 1 1 d . . .
O1 O 0.62580(10) 0.4652(4) 0.5467(2) 0.0536(14) Uani 1 1 d . . .
H1 H 0.6245 0.4909 0.5799 0.080 Uiso 1 1 calc R . .
O2 O 0.61850(9) 0.2295(3) 0.6581(2) 0.0428(12) Uani 1 1 d . . .
H2 H 0.6181 0.1735 0.6563 0.064 Uiso 1 1 calc R . .
O3 O 0.62743(10) 0.1961(4) 0.4676(2) 0.0563(15) Uani 1 1 d . . .
H3 H 0.6291 0.2260 0.4364 0.084 Uiso 1 1 calc R . .
O11 O 0.56423(11) 0.4759(5) 0.5156(3) 0.0712(19) Uani 1 1 d . . .
O21 O 0.58491(10) 0.3656(4) 0.5842(2) 0.0511(14) Uani 1 1 d . . .
N11 N 0.55568(14) 0.3861(5) 0.6605(3) 0.068(2) Uani 1 1 d . . .
H11A H 0.5412 0.3634 0.6714 0.082 Uiso 1 1 calc R . .
H11B H 0.5649 0.4261 0.6925 0.082 Uiso 1 1 calc R . .
C11 C 0.56647(15) 0.4258(6) 0.5622(4) 0.057(2) Uani 1 1 d . . .
C21 C 0.54464(15) 0.4333(7) 0.5982(4) 0.067(3) Uani 1 1 d . . .
C31 C 0.51847(17) 0.3867(8) 0.5532(4) 0.078(3) Uani 1 1 d . . .
H31A H 0.5217 0.3223 0.5532 0.116 Uiso 1 1 calc R . .
H31B H 0.5138 0.4098 0.5086 0.116 Uiso 1 1 calc R . .
H31C H 0.5032 0.3982 0.5692 0.116 Uiso 1 1 calc R . .
C41 C 0.53980(19) 0.5309(8) 0.6089(5) 0.087(3) Uani 1 1 d . . .
H41A H 0.5251 0.5362 0.6278 0.130 Uiso 1 1 calc R . .
H41B H 0.5344 0.5624 0.5669 0.130 Uiso 1 1 calc R . .
H41C H 0.5568 0.5572 0.6389 0.130 Uiso 1 1 calc R . .
O12 O 0.55955(11) 0.1894(4) 0.5878(3) 0.0679(17) Uani 1 1 d . . .
O22 O 0.58631(10) 0.1824(4) 0.5263(2) 0.0558(15) Uani 1 1 d . . .
N12 N 0.55776(17) 0.0590(7) 0.4457(4) 0.102(3) Uani 1 1 d . . .
H12A H 0.5443 0.0592 0.4050 0.122 Uiso 1 1 calc R . .
H12B H 0.5632 0.0008 0.4555 0.122 Uiso 1 1 calc R . .
C12 C 0.56544(16) 0.1603(7) 0.5404(4) 0.062(2) Uani 1 1 d . . .
C22 C 0.5452(2) 0.0913(8) 0.4948(5) 0.079(3) Uani 1 1 d . . .
C32 C 0.5193(2) 0.1413(8) 0.4573(5) 0.096(4) Uani 1 1 d . . .
H32A H 0.5048 0.0987 0.4347 0.144 Uiso 1 1 calc R . .
H32B H 0.5229 0.1806 0.4251 0.144 Uiso 1 1 calc R . .
H32C H 0.5133 0.1771 0.4878 0.144 Uiso 1 1 calc R . .
C42 C 0.5392(2) 0.0161(7) 0.5335(5) 0.082(3) Uani 1 1 d . . .
H42A H 0.5332 0.0404 0.5684 0.123 Uiso 1 1 calc R . .
H42B H 0.5558 -0.0198 0.5529 0.123 Uiso 1 1 calc R . .
H42C H 0.5245 -0.0214 0.5045 0.123 Uiso 1 1 calc R . .
O13 O 0.56921(12) 0.2401(6) 0.3875(3) 0.075(2) Uani 1 1 d . . .
O23 O 0.59183(10) 0.3529(4) 0.4484(2) 0.0598(16) Uani 1 1 d . . .
N13 N 0.56526(15) 0.4767(7) 0.3686(3) 0.092(3) Uani 1 1 d . . .
H13A H 0.5507 0.5153 0.3624 0.110 Uiso 1 1 calc R . .
H13B H 0.5743 0.4936 0.3405 0.110 Uiso 1 1 calc R . .
C13 C 0.57308(18) 0.3197(9) 0.3986(4) 0.071(3) Uani 1 1 d . . .
C23 C 0.55432(18) 0.3872(9) 0.3509(4) 0.077(3) Uani 1 1 d . . .
C33 C 0.52592(18) 0.3824(8) 0.3599(5) 0.092(4) Uani 1 1 d . . .
H34A H 0.5280 0.3972 0.4053 0.138 Uiso 1 1 calc R . .
H34B H 0.5185 0.3220 0.3499 0.138 Uiso 1 1 calc R . .
H34C H 0.5133 0.4250 0.3303 0.138 Uiso 1 1 calc R . .
C43 C 0.5510(2) 0.3644(11) 0.2807(4) 0.123(5) Uani 1 1 d . . .
H43A H 0.5387 0.4078 0.2513 0.184 Uiso 1 1 calc R . .
H43B H 0.5431 0.3045 0.2705 0.184 Uiso 1 1 calc R . .
H43C H 0.5690 0.3661 0.2750 0.184 Uiso 1 1 calc R . .
O14 O 0.68468(10) 0.4643(4) 0.6387(2) 0.0563(14) Uani 1 1 d . . .
O24 O 0.65819(9) 0.3605(3) 0.6603(2) 0.0425(12) Uani 1 1 d . . .
N14 N 0.68561(13) 0.3535(5) 0.7877(3) 0.063(2) Uani 1 1 d . . .
H14A H 0.6799 0.3856 0.8168 0.075 Uiso 1 1 calc R . .
H14B H 0.6996 0.3165 0.8116 0.075 Uiso 1 1 calc R . .
C14 C 0.67832(14) 0.4141(6) 0.6773(3) 0.0464(19) Uani 1 1 d . . .
C24 C 0.69679(14) 0.4167(6) 0.7503(3) 0.052(2) Uani 1 1 d . . .
C34 C 0.6975(2) 0.5099(7) 0.7763(5) 0.091(3) Uani 1 1 d . . .
H34D H 0.7071 0.5491 0.7551 0.137 Uiso 1 1 calc R . .
H34E H 0.7072 0.5099 0.8237 0.137 Uiso 1 1 calc R . .
H34F H 0.6786 0.5314 0.7669 0.137 Uiso 1 1 calc R . .
C44 C 0.72559(16) 0.3845(7) 0.7552(4) 0.067(3) Uani 1 1 d . . .
H44A H 0.7244 0.3242 0.7370 0.100 Uiso 1 1 calc R . .
H44B H 0.7375 0.3839 0.8012 0.100 Uiso 1 1 calc R . .
H44C H 0.7333 0.4249 0.7304 0.100 Uiso 1 1 calc R . .
O15 O 0.67764(11) 0.1763(4) 0.7095(2) 0.0573(15) Uani 1 1 d . . .
O25 O 0.65908(10) 0.1769(4) 0.6009(2) 0.0500(13) Uani 1 1 d . . .
N15 N 0.68974(13) 0.0472(5) 0.5838(3) 0.0557(18) Uani 1 1 d . . .
H15A H 0.6817 -0.0075 0.5841 0.067 Uiso 1 1 calc R . .
H15B H 0.7051 0.0379 0.5720 0.067 Uiso 1 1 calc R . .
C15 C 0.67651(16) 0.1510(6) 0.6548(4) 0.051(2) Uani 1 1 d . . .
C25 C 0.69865(16) 0.0839(6) 0.6502(4) 0.052(2) Uani 1 1 d . . .
C35 C 0.70307(19) 0.0100(6) 0.7023(4) 0.066(2) Uani 1 1 d . . .
H35A H 0.6859 -0.0233 0.6941 0.100 Uiso 1 1 calc R . .
H35B H 0.7086 0.0370 0.7460 0.100 Uiso 1 1 calc R . .
H35C H 0.7176 -0.0307 0.6999 0.100 Uiso 1 1 calc R . .
C45 C 0.72483(17) 0.1387(6) 0.6623(4) 0.061(2) Uani 1 1 d . . .
H45A H 0.7401 0.0989 0.6636 0.092 Uiso 1 1 calc R . .
H45B H 0.7293 0.1702 0.7041 0.092 Uiso 1 1 calc R . .
H45C H 0.7220 0.1821 0.6268 0.092 Uiso 1 1 calc R . .
O16 O 0.68791(10) 0.2329(4) 0.5086(2) 0.0525(14) Uani 1 1 d . . .
O26 O 0.66375(9) 0.3480(4) 0.5233(2) 0.0474(13) Uani 1 1 d . . .
N16 N 0.69784(13) 0.4706(5) 0.5079(3) 0.0587(19) Uani 1 1 d . . .
H16A H 0.6940 0.4990 0.4682 0.070 Uiso 1 1 calc R . .
H16B H 0.7127 0.4992 0.5374 0.070 Uiso 1 1 calc R . .
C16 C 0.68387(14) 0.3133(6) 0.5114(3) 0.046(2) Uani 1 1 d . . .
C26 C 0.70577(16) 0.3772(6) 0.5008(4) 0.052(2) Uani 1 1 d . . .
C36 C 0.7054(2) 0.3574(8) 0.4314(5) 0.088(3) Uani 1 1 d . . .
H36A H 0.6867 0.3649 0.4003 0.133 Uiso 1 1 calc R . .
H36B H 0.7116 0.2960 0.4292 0.133 Uiso 1 1 calc R . .
H36C H 0.7179 0.3987 0.4201 0.133 Uiso 1 1 calc R . .
C46 C 0.73346(18) 0.3577(7) 0.5499(6) 0.090(3) Uani 1 1 d . . .
H46A H 0.7474 0.3946 0.5406 0.135 Uiso 1 1 calc R . .
H46B H 0.7379 0.2945 0.5473 0.135 Uiso 1 1 calc R . .
H46C H 0.7333 0.3712 0.5939 0.135 Uiso 1 1 calc R . .
N17 N 0.63399(12) 0.5516(5) 0.3929(3) 0.068(2) Uani 1 1 d D . .
O17 O 0.63124(11) 0.5073(5) 0.4363(3) 0.077(2) Uani 1 1 d D . .
O27 O 0.61287(12) 0.5860(5) 0.3495(3) 0.080(2) Uani 1 1 d D . .
O37 O 0.65689(12) 0.5648(4) 0.3851(3) 0.0722(18) Uani 1 1 d D . .
O18 O 0.61906(10) 0.3682(3) 0.7338(2) 0.0479(13) Uani 1 1 d . . .
H18A H 0.6204 0.4191 0.7192 0.057 Uiso 1 1 calc R . .
H18B H 0.6178 0.3720 0.7712 0.057 Uiso 1 1 calc R . .
N19 N 0.6215(3) -0.0447(12) 0.5192(8) 0.154(6) Uani 1 1 d . . .
O19 O 0.62419(15) 0.0333(6) 0.4988(4) 0.089(2) Uani 1 1 d . . .
O29 O 0.6427(3) -0.0837(7) 0.5540(8) 0.182(6) Uani 1 1 d . . .
O39 O 0.5985(2) -0.0822(8) 0.5031(7) 0.189(5) Uani 1 1 d . . .
N120 N 0.66975(13) 0.0653(5) 0.4352(3) 0.0618(19) Uani 1 1 d D . .
C120 C 0.67898(16) 0.0342(6) 0.4011(4) 0.058(2) Uani 1 1 d D . .
C220 C 0.6923(2) -0.0060(7) 0.3567(4) 0.081(3) Uani 1 1 d D . .
H121 H 0.7071 -0.0460 0.3819 0.121 Uiso 1 1 calc R . .
H122 H 0.6999 0.0414 0.3369 0.121 Uiso 1 1 calc R . .
H123 H 0.6786 -0.0399 0.3222 0.121 Uiso 1 1 calc R . .
N121 N 0.57912(16) 0.2164(6) 0.7401(4) 0.077(2) Uani 1 1 d D . .
C121 C 0.5817(3) 0.2092(12) 0.7928(5) 0.163(7) Uiso 1 1 d D . .
C221 C 0.5896(6) 0.208(2) 0.8653(6) 0.333(18) Uiso 1 1 d D . .
H2H1 H 0.6015 0.2597 0.8816 0.499 Uiso 1 1 d R . .
H2H2 H 0.6001 0.1530 0.8823 0.499 Uiso 1 1 d R . .
H2H3 H 0.5737 0.2108 0.8801 0.499 Uiso 1 1 d R . .
O1W O 0.59020(12) 0.6300(7) 0.4764(5) 0.150(4) Uani 1 1 d . . .
H1W1 H 0.6049 0.6537 0.4763 0.225 Uiso 1 1 d R . .
H1W2 H 0.5878 0.6411 0.5120 0.225 Uiso 1 1 d RD . .
O2W O 0.66553(16) 0.6205(5) 0.5552(4) 0.102(2) Uani 1 1 d . . .
H2W1 H 0.6592 0.6321 0.5853 0.153 Uiso 1 1 d R . .
H2W2 H 0.6820 0.6371 0.5665 0.153 Uiso 1 1 d R . .
O3W O 0.64552(13) 0.1950(4) 0.8016(3) 0.0781(19) Uani 1 1 d . . .
H3W1 H 0.6285 0.1884 0.7926 0.117 Uiso 1 1 d R . .
H3W2 H 0.6522 0.2199 0.8383 0.117 Uiso 1 1 d R . .
O4W O 0.5920(2) 0.0777(8) 0.3511(4) 0.159(4) Uani 1 1 d . . .
H4W1 H 0.6000 0.1137 0.3341 0.239 Uiso 1 1 d R . .
H4W2 H 0.5758 0.0698 0.3258 0.239 Uiso 1 1 d R . .
La2 La 0.7500 0.7500 0.5000 0.0541(2) Uani 1 2 d S . .
N122 N 0.75282(14) 0.5729(6) 0.4459(3) 0.060(2) Uani 1 1 d . . .
O122 O 0.72992(12) 0.6053(4) 0.4330(2) 0.0571(14) Uani 1 1 d . . .
O222 O 0.75441(13) 0.4915(5) 0.4248(4) 0.086(2) Uani 1 1 d . . .
O322 O 0.77409(13) 0.6132(4) 0.4706(3) 0.0688(16) Uani 1 1 d . . .
N123 N 0.74793(15) 0.6525(7) 0.6222(3) 0.069(2) Uani 1 1 d . . .
O123 O 0.75043(14) 0.7370(5) 0.6213(3) 0.0732(18) Uani 1 1 d . . .
O223 O 0.74555(17) 0.6118(5) 0.6690(3) 0.100(2) Uani 1 1 d . . .
O323 O 0.74789(12) 0.6091(4) 0.5711(3) 0.0690(17) Uani 1 1 d . . .
N124 N 0.68587(16) 0.7527(5) 0.4489(4) 0.0604(18) Uani 1 1 d . . .
O124 O 0.69970(12) 0.7170(4) 0.5036(3) 0.0672(16) Uani 1 1 d . . .
O224 O 0.66141(14) 0.7635(5) 0.4346(4) 0.086(2) Uani 1 1 d . . .
O324 O 0.69952(12) 0.7788(4) 0.4145(3) 0.0668(16) Uani 1 1 d . . .
N125 N 0.61877(14) 0.4017(5) 0.2024(3) 0.072(2) Uani 1 1 d D . .
O125 O 0.6095(3) 0.3339(6) 0.1738(6) 0.266(10) Uani 1 1 d D . .
O225 O 0.62003(17) 0.4717(5) 0.1695(3) 0.096(2) Uani 1 1 d D . .
O325 O 0.6207(4) 0.4157(8) 0.2614(5) 0.286(11) Uani 1 1 d D . .
N126 N 0.6196(2) -0.0163(7) 0.6868(5) 0.029(3) Uiso 0.50 1 d PD . .
O126 O 0.6185(5) 0.0357(11) 0.6438(8) 0.153(9) Uiso 0.50 1 d PD . .
O226 O 0.6247(6) 0.0121(14) 0.7455(7) 0.194(11) Uiso 0.50 1 d PD . .
O326 O 0.6114(8) -0.0962(11) 0.6765(12) 0.30(2) Uiso 0.50 1 d PD . .
N132 N 0.6152(4) -0.0194(12) 0.7082(9) 0.015(4) Uiso 0.25 1 d PD . .
O132 O 0.6183(7) 0.0445(16) 0.6780(17) 0.104(11) Uiso 0.25 1 d PD . .
O232 O 0.6290(14) -0.090(2) 0.704(4) 0.24(3) Uiso 0.25 1 d PD . .
O332 O 0.5917(8) -0.035(4) 0.713(4) 0.37(5) Uiso 0.25 1 d PD . .
Cl27 Cl 0.5000 0.6295(3) 0.2500 0.0806(11) Uani 1 2 d S . .
O127 O 0.4783(3) 0.6758(17) 0.2420(9) 0.319(12) Uani 1 1 d . . .
O227 O 0.5009(5) 0.5884(13) 0.2010(11) 0.370(16) Uani 1 1 d . . .
Cl28 Cl 0.5085(2) 0.9005(10) 0.7506(8) 0.115(6) Uani 0.25 1 d PD . .
O128 O 0.5090(8) 0.962(2) 0.8058(16) 0.104(7) Uiso 0.25 1 d PD . .
O228 O 0.4838(6) 0.949(3) 0.7038(17) 0.104(7) Uiso 0.25 1 d PD . .
O328 O 0.5350(7) 0.911(3) 0.739(2) 0.162(16) Uiso 0.25 1 d PD . .
O428 O 0.5039(11) 0.818(2) 0.716(2) 0.170(18) Uiso 0.25 1 d PD . .
N129 N 0.6813(4) 0.2073(15) 0.2910(9) 0.148(8) Uiso 0.60 1 d PD . .
C129 C 0.6915(4) 0.2250(18) 0.2550(9) 0.144(10) Uiso 0.60 1 d PD . .
C229 C 0.7010(5) 0.2440(16) 0.1989(10) 0.121(8) Uiso 0.60 1 d PD . .
H22A H 0.6852 0.2608 0.1606 0.182 Uiso 0.60 1 calc PR . .
H22B H 0.7098 0.1906 0.1887 0.182 Uiso 0.60 1 calc PR . .
H22C H 0.7144 0.2930 0.2104 0.182 Uiso 0.60 1 calc PR . .
N130 N 0.4526(10) 0.206(3) 0.3412(16) 0.34(3) Uiso 0.50 1 d PD . .
C130 C 0.4500(7) 0.2275(15) 0.3877(14) 0.156(13) Uiso 0.50 1 d PD . .
C230 C 0.4464(8) 0.2420(16) 0.4521(17) 0.185(15) Uiso 0.50 1 d PD . .
H23A H 0.4267 0.2435 0.4462 0.277 Uiso 0.50 1 calc PR . .
H23B H 0.4550 0.2987 0.4707 0.277 Uiso 0.50 1 calc PR . .
H23C H 0.4553 0.1932 0.4819 0.277 Uiso 0.50 1 calc PR . .
N131 N 0.5133(6) 0.117(2) 0.6722(16) 0.221(16) Uiso 0.50 1 d PD . .
C131 C 0.4954(5) 0.1438(15) 0.6319(13) 0.106(8) Uiso 0.50 1 d PD . .
C231 C 0.4747(7) 0.191(2) 0.5766(16) 0.182(15) Uiso 0.50 1 d PD . .
H23D H 0.4573 0.1579 0.5635 0.274 Uiso 0.50 1 calc PR . .
H23E H 0.4814 0.1946 0.5395 0.274 Uiso 0.50 1 calc PR . .
H23F H 0.4718 0.2511 0.5905 0.274 Uiso 0.50 1 calc PR . .
O5W O 0.63381(19) 0.2539(8) 0.3434(5) 0.161(8) Uani 0.79(2) 1 d P A 1
H5W1 H 0.6298 0.3083 0.3422 0.241 Uiso 0.79(2) 1 d PR A 1
H5W2 H 0.6447 0.2432 0.3230 0.241 Uiso 0.79(2) 1 d PR A 1
O6W O 0.62979(19) 0.3212(8) 0.3646(5) 0.066(12) Uiso 0.21(2) 1 d PR A 2
O7W O 0.62788(19) 0.7259(8) 0.5768(5) 0.116(6) Uani 0.50 1 d PR . .
O8W O 0.71494(19) 0.2039(8) 0.2926(5) 0.173(11) Uiso 0.40 1 d PR . .

loop_
_atom_site_aniso_label
_atom_site_aniso_U_11
_atom_site_aniso_U_22
_atom_site_aniso_U_33
_atom_site_aniso_U_23
_atom_site_aniso_U_13
_atom_site_aniso_U_12
La1 0.02416(19) 0.0750(3) 0.02480(19) 0.00289(19) 0.00827(15) 0.0008(2)
Co1 0.0420(6) 0.1181(12) 0.0459(6) 0.0340(7) 0.0145(5) 0.0241(6)
Co2 0.0412(6) 0.0781(9) 0.0518(6) 0.0195(6) 0.0229(5) 0.0056(5)
Co3 0.0384(6) 0.0837(9) 0.0384(5) 0.0045(5) 0.0219(5) 0.0047(5)
Co4 0.0350(5) 0.0704(8) 0.0244(5) 0.0029(4) 0.0087(4) 0.0054(5)
Co5 0.0444(7) 0.1239(12) 0.0421(6) -0.0236(6) 0.0173(5) -0.0203(7)
Co6 0.0456(6) 0.0844(9) 0.0422(6) -0.0087(5) 0.0224(5) 0.0016(6)
O1 0.039(3) 0.084(4) 0.040(3) 0.018(3) 0.016(2) 0.013(3)
O2 0.040(3) 0.059(3) 0.033(3) -0.002(2) 0.017(2) -0.003(2)
O3 0.032(3) 0.102(5) 0.037(3) -0.009(3) 0.015(2) -0.006(3)
O11 0.045(3) 0.122(6) 0.050(3) 0.038(3) 0.020(3) 0.036(3)
O21 0.030(3) 0.088(4) 0.037(3) 0.012(3) 0.015(2) 0.010(3)
N11 0.047(4) 0.116(7) 0.048(4) 0.016(4) 0.025(3) 0.023(4)
C11 0.033(4) 0.098(7) 0.044(5) 0.002(4) 0.017(4) 0.013(4)
C21 0.025(4) 0.128(9) 0.047(5) 0.015(5) 0.011(4) 0.019(5)
C31 0.039(5) 0.133(9) 0.063(6) 0.000(6) 0.020(4) -0.002(5)
C41 0.051(6) 0.144(11) 0.066(6) -0.010(6) 0.022(5) 0.029(6)
O12 0.043(3) 0.115(5) 0.055(3) -0.017(3) 0.028(3) -0.018(3)
O22 0.035(3) 0.095(5) 0.040(3) -0.011(3) 0.016(2) -0.019(3)
N12 0.075(6) 0.156(9) 0.084(6) -0.060(6) 0.039(5) -0.053(6)
C12 0.035(4) 0.099(7) 0.056(5) -0.011(5) 0.021(4) -0.020(4)
C22 0.056(6) 0.129(9) 0.059(6) -0.032(6) 0.027(5) -0.029(6)
C32 0.061(7) 0.154(11) 0.061(6) -0.013(7) 0.006(5) -0.029(7)
C42 0.067(7) 0.100(9) 0.081(7) -0.020(6) 0.028(6) -0.022(6)
O13 0.041(3) 0.140(7) 0.035(3) -0.001(4) 0.001(3) -0.010(4)
O23 0.032(3) 0.116(5) 0.027(3) 0.003(3) 0.004(2) 0.005(3)
N13 0.038(4) 0.184(10) 0.046(4) 0.051(5) 0.005(4) 0.019(5)
C13 0.033(5) 0.146(11) 0.035(5) 0.017(6) 0.013(4) 0.001(6)
C23 0.036(5) 0.154(11) 0.032(4) 0.025(5) 0.003(4) -0.003(6)
C33 0.035(5) 0.168(12) 0.069(6) 0.031(7) 0.012(5) 0.007(6)
C43 0.066(7) 0.257(17) 0.038(5) 0.036(7) 0.007(5) 0.024(9)
O14 0.040(3) 0.088(4) 0.040(3) 0.004(3) 0.013(2) -0.008(3)
O24 0.030(3) 0.066(4) 0.031(2) 0.004(2) 0.009(2) -0.002(2)
N14 0.043(4) 0.117(6) 0.023(3) 0.000(3) 0.006(3) -0.015(4)
C14 0.028(4) 0.071(6) 0.038(4) -0.002(4) 0.008(3) 0.004(4)
C24 0.029(4) 0.083(7) 0.036(4) 0.006(4) 0.002(3) -0.005(4)
C34 0.100(8) 0.086(8) 0.061(6) -0.036(5) -0.007(6) -0.002(6)
C44 0.038(4) 0.113(8) 0.046(5) 0.008(5) 0.011(4) -0.006(5)
O15 0.052(3) 0.084(4) 0.034(3) 0.005(3) 0.012(2) 0.024(3)
O25 0.042(3) 0.078(4) 0.034(3) 0.005(2) 0.018(2) 0.013(3)
N15 0.047(4) 0.068(5) 0.061(4) -0.003(3) 0.029(3) 0.008(3)
C15 0.043(4) 0.071(6) 0.043(5) 0.007(4) 0.020(4) 0.011(4)
C25 0.045(5) 0.073(6) 0.042(4) 0.008(4) 0.018(4) 0.013(4)
C35 0.067(6) 0.075(7) 0.060(5) 0.007(5) 0.026(5) 0.020(5)
C45 0.056(5) 0.079(7) 0.045(5) -0.006(4) 0.013(4) 0.015(5)
O16 0.034(3) 0.086(5) 0.043(3) 0.004(3) 0.020(2) 0.006(3)
O26 0.033(3) 0.076(4) 0.037(3) 0.007(2) 0.016(2) 0.003(2)
N16 0.036(4) 0.093(6) 0.048(4) 0.010(4) 0.015(3) -0.012(4)
C16 0.028(4) 0.081(7) 0.027(4) 0.011(4) 0.006(3) 0.006(4)
C26 0.040(4) 0.072(6) 0.047(5) 0.009(4) 0.020(4) 0.003(4)
C36 0.108(9) 0.107(9) 0.072(7) 0.015(6) 0.059(6) -0.010(7)
C46 0.039(5) 0.096(9) 0.123(9) 0.027(7) 0.011(6) -0.017(5)
N17 0.050(5) 0.100(6) 0.055(5) 0.014(4) 0.018(4) 0.012(4)
O17 0.044(3) 0.139(6) 0.048(3) 0.057(4) 0.018(3) 0.011(3)
O27 0.063(4) 0.122(6) 0.057(4) 0.032(4) 0.025(3) 0.015(4)
O37 0.062(4) 0.098(5) 0.066(4) 0.019(3) 0.034(3) 0.006(3)
O18 0.050(3) 0.064(4) 0.033(3) 0.000(2) 0.018(2) 0.002(3)
N19 0.063(8) 0.172(16) 0.213(16) -0.015(12) 0.027(9) -0.018(10)
O19 0.072(5) 0.123(7) 0.078(5) -0.022(5) 0.034(4) -0.023(5)
O29 0.098(8) 0.118(9) 0.319(18) -0.005(10) 0.056(10) -0.019(7)
O39 0.097(8) 0.178(11) 0.271(15) -0.060(10) 0.036(9) -0.064(8)
N120 0.048(4) 0.091(6) 0.046(4) -0.015(4) 0.017(3) 0.000(4)
C120 0.053(5) 0.082(7) 0.040(4) -0.006(4) 0.017(4) -0.006(4)
C220 0.097(8) 0.100(8) 0.052(5) -0.019(5) 0.035(5) 0.018(6)
N121 0.077(5) 0.117(7) 0.048(4) 0.003(4) 0.037(4) 0.000(5)
O1W 0.120(8) 0.180(10) 0.150(9) 0.057(7) 0.045(7) 0.037(7)
O2W 0.107(6) 0.093(6) 0.127(7) 0.014(5) 0.069(5) 0.004(4)
O3W 0.071(4) 0.110(6) 0.054(4) 0.024(3) 0.024(3) 0.014(4)
O4W 0.163(10) 0.240(12) 0.094(6) -0.060(7) 0.068(7) -0.012(8)
La2 0.0478(4) 0.0700(5) 0.0405(4) -0.0069(3) 0.0096(3) -0.0015(3)
N122 0.031(4) 0.086(6) 0.058(4) 0.018(4) 0.008(3) -0.016(4)
O122 0.054(4) 0.074(4) 0.044(3) -0.013(3) 0.017(3) -0.002(3)
O222 0.064(4) 0.081(5) 0.120(6) -0.035(4) 0.041(4) -0.010(4)
O322 0.053(4) 0.085(5) 0.068(4) -0.007(3) 0.020(3) -0.001(3)
N123 0.063(5) 0.107(7) 0.031(4) -0.009(4) 0.005(3) -0.007(5)
O123 0.080(5) 0.079(5) 0.058(4) -0.014(3) 0.020(3) -0.017(4)
O223 0.128(7) 0.120(6) 0.048(4) 0.015(4) 0.024(4) -0.008(5)
O323 0.066(4) 0.079(5) 0.054(4) -0.002(3) 0.009(3) 0.001(3)
N124 0.058(5) 0.066(5) 0.054(5) 0.007(4) 0.014(4) 0.002(4)
O124 0.058(4) 0.088(5) 0.056(4) -0.007(3) 0.019(3) -0.005(3)
O224 0.053(4) 0.111(6) 0.084(5) 0.005(4) 0.010(4) 0.002(4)
O324 0.059(4) 0.085(5) 0.049(3) 0.001(3) 0.010(3) -0.007(3)
N125 0.075(5) 0.040(5) 0.078(6) 0.014(4) -0.003(5) -0.027(4)
O125 0.47(3) 0.135(11) 0.219(15) 0.003(11) 0.159(18) 0.073(15)
O225 0.123(7) 0.099(6) 0.076(5) -0.010(4) 0.046(5) -0.009(5)
O325 0.49(3) 0.198(15) 0.179(14) 0.007(11) 0.115(18) -0.151(17)
Cl27 0.080(2) 0.100(3) 0.086(2) 0.000 0.059(2) 0.000
O127 0.165(13) 0.58(4) 0.271(18) 0.09(2) 0.148(14) 0.173(18)
O227 0.54(3) 0.36(2) 0.42(3) -0.26(2) 0.43(3) -0.25(2)
Cl28 0.081(11) 0.149(11) 0.062(6) 0.001(8) -0.047(11) 0.013(7)
O5W 0.140(12) 0.198(17) 0.159(13) 0.050(11) 0.068(10) 0.057(10)
O7W 0.105(13) 0.132(15) 0.130(14) -0.018(11) 0.064(11) 0.028(10)

loop_
_atom_type_symbol
_atom_type_description
_atom_type_scat_dispersion_real
_atom_type_scat_dispersion_imag
_atom_type_scat_source
C C 0.0033 0.0016 'International Tables Vol C Tables 4.2.6.8 and 6.1.1.4'
H H 0.0000 0.0000 'International Tables Vol C Tables 4.2.6.8 and 6.1.1.4'
N N 0.0061 0.0033 'International Tables Vol C Tables 4.2.6.8 and 6.1.1.4'
O O 0.0106 0.0060 'International Tables Vol C Tables 4.2.6.8 and 6.1.1.4'
Cl Cl 0.1484 0.1585 'International Tables Vol C Tables 4.2.6.8 and 6.1.1.4'
Co Co 0.3494 0.9721 'International Tables Vol C Tables 4.2.6.8 and 6.1.1.4'
La La -0.2871 2.4523 'International Tables Vol C Tables 4.2.6.8 and 6.1.1.4'

loop_
_geom_angle_atom_site_label_1
_geom_angle_atom_site_label_2
_geom_angle_atom_site_label_3
_geom_angle
O25 La1 O26 77.25(17)
O25 La1 O3 68.43(17)
O26 La1 O3 71.59(16)
O25 La1 O21 137.70(15)
O26 La1 O21 138.00(18)
O3 La1 O21 134.27(16)
O25 La1 O22 90.18(19)
O26 La1 O22 140.01(16)
O3 La1 O22 68.49(16)
O21 La1 O22 74.11(18)
O25 La1 O24 74.86(17)
O26 La1 O24 75.85(15)
O3 La1 O24 135.05(15)
O21 La1 O24 90.52(16)
O22 La1 O24 137.52(15)
O25 La1 O2 70.11(15)
O26 La1 O2 136.25(15)
O3 La1 O2 119.27(18)
O21 La1 O2 67.61(16)
O22 La1 O2 69.34(16)
O24 La1 O2 68.18(15)
O25 La1 O23 139.37(17)
O26 La1 O23 88.38(16)
O3 La1 O23 70.98(18)
O21 La1 O23 75.71(16)
O22 La1 O23 76.76(19)
O24 La1 O23 138.24(19)
O2 La1 O23 135.23(16)
O25 La1 O1 135.30(17)
O26 La1 O1 67.48(16)
O3 La1 O1 121.20(17)
O21 La1 O1 70.52(16)
O22 La1 O1 134.52(17)
O24 La1 O1 70.67(16)
O2 La1 O1 119.52(15)
O23 La1 O1 67.58(18)
O25 La1 Co6 35.73(11)
O26 La1 Co6 64.08(13)
O3 La1 Co6 33.93(12)
O21 La1 Co6 157.19(13)
O22 La1 Co6 83.55(13)
O24 La1 Co6 103.29(11)
O2 La1 Co6 100.49(12)
O23 La1 Co6 103.91(13)
O1 La1 Co6 131.04(11)
O25 La1 Co5 82.92(13)
O26 La1 Co5 104.13(12)
O3 La1 Co5 33.48(11)
O21 La1 Co5 103.05(13)
O22 La1 Co5 36.07(11)
O24 La1 Co5 157.27(12)
O2 La1 Co5 99.96(12)
O23 La1 Co5 63.84(15)
O1 La1 Co5 130.93(12)
Co6 La1 Co5 58.51(4)
O25 La1 Co4 62.83(11)
O26 La1 Co4 104.63(11)
O3 La1 Co4 130.48(13)
O21 La1 Co4 82.32(11)
O22 La1 Co4 102.75(12)
O24 La1 Co4 35.06(11)
O2 La1 Co4 34.00(11)
O23 La1 Co4 157.32(12)
O1 La1 Co4 99.92(11)
Co6 La1 Co4 98.52(4)
Co5 La1 Co4 128.09(4)
O1 Co1 O23 86.1(2)
O1 Co1 O11 93.9(2)
O23 Co1 O11 90.8(2)
O1 Co1 O1W 99.2(3)
O23 Co1 O1W 174.7(3)
O11 Co1 O1W 88.4(3)
O1 Co1 N13 157.8(3)
O23 Co1 N13 75.7(3)
O11 Co1 N13 98.8(3)
O1W Co1 N13 99.2(4)
O1 Co1 O17 73.01(18)
O23 Co1 O17 91.2(2)
O11 Co1 O17 166.6(2)
O1W Co1 O17 90.7(3)
N13 Co1 O17 94.5(3)
O1 Co1 La1 43.73(17)
O23 Co1 La1 43.89(14)
O11 Co1 La1 84.11(16)
O1W Co1 La1 141.2(2)
N13 Co1 La1 119.6(3)
O17 Co1 La1 88.20(15)
O1 Co2 O2W 96.7(3)
O1 Co2 O26 85.9(2)
O2W Co2 O26 177.3(2)
O1 Co2 O14 94.00(19)
O2W Co2 O14 89.4(3)
O26 Co2 O14 89.9(2)
O1 Co2 N16 160.8(3)
O2W Co2 N16 99.1(3)
O26 Co2 N16 78.5(2)
O14 Co2 N16 97.1(2)
O1 Co2 O17 72.49(18)
O2W Co2 O17 89.7(3)
O26 Co2 O17 91.6(2)
O14 Co2 O17 166.26(19)
N16 Co2 O17 96.6(2)
O1 Co2 La1 43.99(16)
O2W Co2 La1 139.0(2)
O26 Co2 La1 43.45(12)
O14 Co2 La1 83.49(16)
N16 Co2 La1 121.9(2)
O17 Co2 La1 88.18(16)
O2 Co3 N121 100.8(3)
O2 Co3 O21 86.18(19)
N121 Co3 O21 169.8(3)
O2 Co3 O12 92.5(2)
N121 Co3 O12 97.6(3)
O21 Co3 O12 89.4(2)
O2 Co3 N11 153.9(3)
N121 Co3 N11 94.7(3)
O21 Co3 N11 76.2(2)
O12 Co3 N11 106.2(3)
O2 Co3 O18 73.08(18)
N121 Co3 O18 87.5(3)
O21 Co3 O18 87.40(19)
O12 Co3 O18 165.42(19)
N11 Co3 O18 86.9(3)
O2 Co3 La1 43.31(13)
N121 Co3 La1 144.0(2)
O21 Co3 La1 43.79(13)
O12 Co3 La1 84.30(14)
N11 Co3 La1 119.41(18)
O18 Co3 La1 83.58(11)
O2 Co4 O3W 93.3(2)
O2 Co4 O24 86.50(19)
O3W Co4 O24 176.4(2)
O2 Co4 N14 163.6(2)
O3W Co4 N14 101.3(3)
O24 Co4 N14 78.5(2)
O2 Co4 O15 91.9(2)
O3W Co4 O15 91.9(2)
O24 Co4 O15 91.7(2)
N14 Co4 O15 95.2(3)
O2 Co4 O18 76.00(18)
O3W Co4 O18 90.1(2)
O24 Co4 O18 86.39(18)
N14 Co4 O18 96.2(3)
O15 Co4 O18 167.8(2)
O2 Co4 La1 43.77(13)
O3W Co4 La1 136.4(2)
O24 Co4 La1 43.95(13)
N14 Co4 La1 122.27(17)
O15 Co4 La1 84.29(14)
O18 Co4 La1 85.99(12)
O3 Co5 N12 160.1(3)
O3 Co5 O13 93.4(3)
N12 Co5 O13 97.6(4)
O3 Co5 O4W 98.9(3)
N12 Co5 O4W 97.9(4)
O13 Co5 O4W 88.7(4)
O3 Co5 O22 86.12(19)
N12 Co5 O22 77.5(3)
O13 Co5 O22 89.4(2)
O4W Co5 O22 174.8(3)
O3 Co5 O19 72.6(3)
N12 Co5 O19 96.3(4)
O13 Co5 O19 165.9(3)
O4W Co5 O19 91.6(4)
O22 Co5 O19 91.4(2)
O3 Co5 La1 43.40(14)
N12 Co5 La1 121.7(2)
O13 Co5 La1 83.1(2)
O4W Co5 La1 140.3(3)
O22 Co5 La1 44.18(13)
O19 Co5 La1 87.7(2)
O3 Co6 N15 158.4(2)
O3 Co6 N120 102.0(2)
N15 Co6 N120 94.6(3)
O3 Co6 O16 93.0(2)
N15 Co6 O16 100.8(2)
N120 Co6 O16 90.0(3)
O3 Co6 O25 85.93(19)
N15 Co6 O25 77.4(2)
N120 Co6 O25 172.0(3)
O16 Co6 O25 90.8(2)
O3 Co6 O19 71.2(3)
N15 Co6 O19 95.2(3)
N120 Co6 O19 90.4(3)
O16 Co6 O19 163.9(3)
O25 Co6 O19 91.0(2)
O3 Co6 La1 43.80(14)
N15 Co6 La1 121.25(17)
N120 Co6 La1 144.2(2)
O16 Co6 La1 83.09(16)
O25 Co6 La1 43.81(14)
O19 Co6 La1 87.2(2)
Co1 O1 Co2 117.0(2)
Co1 O1 La1 102.8(2)
Co2 O1 La1 102.1(2)
Co1 O1 H1 111.4
Co2 O1 H1 111.4
La1 O1 H1 111.4
Co3 O2 Co4 115.0(2)
Co3 O2 La1 103.8(2)
Co4 O2 La1 102.23(19)
Co3 O2 H2 111.7
Co4 O2 H2 111.7
La1 O2 H2 111.7
Co5 O3 Co6 118.4(3)
Co5 O3 La1 103.12(18)
Co6 O3 La1 102.3(2)
Co5 O3 H3 110.8
Co6 O3 H3 110.8
La1 O3 H3 110.8
C11 O11 Co1 126.5(5)
C11 O21 Co3 119.5(4)
C11 O21 La1 139.2(4)
Co3 O21 La1 100.9(2)
C21 N11 Co3 113.7(5)
C21 N11 H11A 108.8
Co3 N11 H11A 108.8
C21 N11 H11B 108.8
Co3 N11 H11B 108.8
H11A N11 H11B 107.7
O11 C11 O21 125.9(6)
O11 C11 C21 118.5(7)
O21 C11 C21 115.5(7)
N11 C21 C41 111.1(8)
N11 C21 C31 110.4(8)
C41 C21 C31 112.4(7)
N11 C21 C11 107.7(6)
C41 C21 C11 109.1(8)
C31 C21 C11 105.8(7)
C21 C31 H31A 109.5
C21 C31 H31B 109.5
H31A C31 H31B 109.5
C21 C31 H31C 109.5
H31A C31 H31C 109.5
H31B C31 H31C 109.5
C21 C41 H41A 109.5
C21 C41 H41B 109.5
H41A C41 H41B 109.5
C21 C41 H41C 109.5
H41A C41 H41C 109.5
H41B C41 H41C 109.5
C12 O12 Co3 126.6(5)
C12 O22 Co5 119.1(5)
C12 O22 La1 140.0(5)
Co5 O22 La1 99.74(18)
C22 N12 Co5 116.4(6)
C22 N12 H12A 108.2
Co5 N12 H12A 108.2
C22 N12 H12B 108.2
Co5 N12 H12B 108.2
H12A N12 H12B 107.3
O12 C12 O22 125.2(8)
O12 C12 C22 117.3(6)
O22 C12 C22 117.5(7)
C42 C22 N12 112.2(9)
C42 C22 C32 111.1(8)
N12 C22 C32 107.1(9)
C42 C22 C12 111.4(8)
N12 C22 C12 108.0(7)
C32 C22 C12 106.9(9)
C22 C32 H32A 109.5
C22 C32 H32B 109.5
H32A C32 H32B 109.5
C22 C32 H32C 109.5
H32A C32 H32C 109.5
H32B C32 H32C 109.5
C22 C42 H42A 109.5
C22 C42 H42B 109.5
H42A C42 H42B 109.5
C22 C42 H42C 109.5
H42A C42 H42C 109.5
H42B C42 H42C 109.5
C13 O13 Co5 129.5(6)
C13 O23 Co1 120.0(7)
C13 O23 La1 136.9(7)
Co1 O23 La1 100.9(2)
C23 N13 Co1 115.0(6)
C23 N13 H13A 108.5
Co1 N13 H13A 108.5
C23 N13 H13B 108.5
Co1 N13 H13B 108.5
H13A N13 H13B 107.5
O13 C13 O23 124.9(9)
O13 C13 C23 119.3(9)
O23 C13 C23 115.8(11)
N13 C23 C43 112.0(9)
N13 C23 C13 109.3(8)
C43 C23 C13 111.1(10)
N13 C23 C33 108.0(9)
C43 C23 C33 109.2(8)
C13 C23 C33 107.0(8)
C23 C33 H34A 109.5
C23 C33 H34B 109.5
H34A C33 H34B 109.5
C23 C33 H34C 109.5
H34A C33 H34C 109.5
H34B C33 H34C 109.5
C23 C43 H43A 109.5
C23 C43 H43B 109.5
H43A C43 H43B 109.5
C23 C43 H43C 109.5
H43A C43 H43C 109.5
H43B C43 H43C 109.5
C14 O14 Co2 128.4(5)
C14 O24 Co4 118.7(4)
C14 O24 La1 139.0(4)
Co4 O24 La1 100.99(19)
C24 N14 Co4 115.0(4)
C24 N14 H14A 108.5
Co4 N14 H14A 108.5
C24 N14 H14B 108.5
Co4 N14 H14B 108.5
H14A N14 H14B 107.5
O14 C14 O24 124.3(7)
O14 C14 C24 117.4(7)
O24 C14 C24 118.3(7)
N14 C24 C34 110.6(7)
N14 C24 C44 108.0(7)
C34 C24 C44 111.6(8)
N14 C24 C14 108.9(6)
C34 C24 C14 109.6(7)
C44 C24 C14 108.0(6)
C24 C34 H34D 109.5
C24 C34 H34E 109.5
H34D C34 H34E 109.5
C24 C34 H34F 109.5
H34D C34 H34F 109.5
H34E C34 H34F 109.5
C24 C44 H44A 109.5
C24 C44 H44B 109.5
H44A C44 H44B 109.5
C24 C44 H44C 109.5
H44A C44 H44C 109.5
H44B C44 H44C 109.5
C15 O15 Co4 126.3(5)
C15 O25 Co6 118.3(5)
C15 O25 La1 140.0(5)
Co6 O25 La1 100.46(19)
C25 N15 Co6 114.8(5)
C25 N15 H15A 108.6
Co6 N15 H15A 108.6
C25 N15 H15B 108.6
Co6 N15 H15B 108.6
H15A N15 H15B 107.6
O15 C15 O25 125.6(7)
O15 C15 C25 117.9(7)
O25 C15 C25 116.5(6)
N15 C25 C45 109.6(6)
N15 C25 C35 111.7(7)
C45 C25 C35 111.0(7)
N15 C25 C15 108.4(6)
C45 C25 C15 105.6(7)
C35 C25 C15 110.4(6)
C25 C35 H35A 109.5
C25 C35 H35B 109.5
H35A C35 H35B 109.5
C25 C35 H35C 109.5
H35A C35 H35C 109.5
H35B C35 H35C 109.5
C25 C45 H45A 109.5
C25 C45 H45B 109.5
H45A C45 H45B 109.5
C25 C45 H45C 109.5
H45A C45 H45C 109.5
H45B C45 H45C 109.5
C16 O16 Co6 128.6(5)
C16 O26 Co2 119.2(5)
C16 O26 La1 137.7(5)
Co2 O26 La1 101.85(18)
C26 N16 Co2 114.7(4)
C26 N16 H16A 108.6
Co2 N16 H16A 108.6
C26 N16 H16B 108.6
Co2 N16 H16B 108.6
H16A N16 H16B 107.6
O16 C16 O26 125.4(7)
O16 C16 C26 117.0(7)
O26 C16 C26 117.6(8)
N16 C26 C46 110.0(8)
N16 C26 C36 112.0(7)
C46 C26 C36 110.7(8)
N16 C26 C16 109.1(6)
C46 C26 C16 109.9(7)
C36 C26 C16 105.0(7)
C26 C36 H36A 109.5
C26 C36 H36B 109.5
H36A C36 H36B 109.5
C26 C36 H36C 109.5
H36A C36 H36C 109.5
H36B C36 H36C 109.5
C26 C46 H46A 109.5
C26 C46 H46B 109.5
H46A C46 H46B 109.5
C26 C46 H46C 109.5
H46A C46 H46C 109.5
H46B C46 H46C 109.5
O17 N17 O37 123.8(6)
O17 N17 O27 120.2(5)
O37 N17 O27 116.0(5)
N17 O17 Co1 128.6(4)
N17 O17 Co2 126.8(5)
Co1 O17 Co2 97.15(19)
Co4 O18 Co3 93.85(18)
Co4 O18 H18A 113.0
Co3 O18 H18A 113.0
Co4 O18 H18B 113.0
Co3 O18 H18B 113.0
H18A O18 H18B 110.4
O29 N19 O39 120.9(18)
O29 N19 O19 117.6(12)
O39 N19 O19 121.4(16)
N19 O19 Co5 129.3(8)
N19 O19 Co6 133.3(8)
Co5 O19 Co6 97.3(4)
C120 N120 Co6 166.3(7)
N120 C120 C220 177.9(9)
C120 C220 H121 109.5
C120 C220 H122 109.5
H121 C220 H122 109.5
C120 C220 H123 109.5
H121 C220 H123 109.5
H122 C220 H123 109.5
C121 N121 Co3 155.1(10)
N121 C121 C221 170.4(12)
C121 C221 H2H1 106.4
C121 C221 H2H2 109.2
H2H1 C221 H2H2 109.5
C121 C221 H2H3 112.8
H2H1 C221 H2H3 109.5
H2H2 C221 H2H3 109.5
Co1 O1W H1W1 109.3
Co1 O1W H1W2 109.1
H1W1 O1W H1W2 109.5
Co2 O2W H2W1 109.2
Co2 O2W H2W2 109.0
H2W1 O2W H2W2 109.5
Co4 O3W H3W1 109.3
Co4 O3W H3W2 109.2
H3W1 O3W H3W2 109.5
Co5 O4W H4W1 109.1
Co5 O4W H4W2 109.2
H4W1 O4W H4W2 109.5
O322 La2 O122 48.69(19)
O322 La2 O123 110.3(2)
O122 La2 O123 111.2(2)
O322 La2 O323 68.2(2)
O122 La2 O323 64.86(18)
O123 La2 O323 49.0(2)
O322 La2 O124 114.4(2)
O122 La2 O124 69.99(18)
O123 La2 O124 68.6(2)
O323 La2 O124 66.5(2)
O322 La2 O324 113.1(2)
O122 La2 O324 68.86(19)
O123 La2 O324 112.5(2)
O323 La2 O324 108.16(19)
O124 La2 O324 47.32(19)
O322 N122 O122 124.5(9)
O322 N122 O222 117.6(7)
O122 N122 O222 117.4(7)
O322 N122 La2 61.9(5)
O122 N122 La2 63.5(5)
O222 N122 La2 176.9(5)
N122 O122 La2 91.9(5)
N122 O322 La2 93.8(5)
O223 N123 O123 123.0(8)
O223 N123 O323 119.5(9)
O123 N123 O323 117.5(8)
O223 N123 La2 176.2(6)
O123 N123 La2 58.6(4)
O323 N123 La2 59.0(4)
N123 O123 La2 96.9(5)
N123 O323 La2 96.4(6)
O224 N124 O324 123.8(8)
O224 N124 O124 120.2(8)
O324 N124 O124 115.9(7)
N124 O124 La2 97.9(5)
N124 O324 La2 98.5(5)
O125 N125 O325 122.9(6)
O125 N125 O225 119.4(5)
O325 N125 O225 115.2(6)
O126 N126 O326 123.4(6)
O126 N126 O226 119.8(6)
O326 N126 O226 115.6(6)
O126 N126 O332 122(3)
O232 N126 O332 92.6(18)
O232 O326 O332 105(4)
N126 O326 O332 68.3(17)
O132 N132 O332 119.7(19)
O132 N132 O232 115.5(18)
O332 N132 O232 115.0(18)
O227 Cl27 O127 116.0(17)
O428 Cl28 O328 90(3)
O428 Cl28 O128 155(3)
O328 Cl28 O128 108(3)
O428 Cl28 O228 96(3)
O328 Cl28 O228 117(3)
O128 Cl28 O228 91.4(18)
N129 C129 C229 171.1(13)
C129 C229 H22A 109.5
C129 C229 H22B 109.5
H22A C229 H22B 109.5
C129 C229 H22C 109.5
H22A C229 H22C 109.5
H22B C229 H22C 109.5
N130 C130 C230 171.5(14)
C130 C230 H23A 109.5
C130 C230 H23B 109.5
H23A C230 H23B 109.5
C130 C230 H23C 109.5
H23A C230 H23C 109.5
H23B C230 H23C 109.5
N131 C131 C231 170.8(13)
C131 C231 H23D 109.5
C131 C231 H23E 109.5
H23D C231 H23E 109.5
C131 C231 H23F 109.5
H23D C231 H23F 109.5
H23E C231 H23F 109.5
H5W1 O5W H5W2 111.7

loop_
_geom_bond_atom_site_label_1
_geom_bond_atom_site_label_2
_geom_bond_distance
_geom_bond_site_symmetry_2
La1 O25 2.495(5) .
La1 O26 2.510(4) .
La1 O3 2.511(5) .
La1 O21 2.516(5) .
La1 O22 2.517(5) .
La1 O24 2.519(5) .
La1 O2 2.522(4) .
La1 O23 2.526(5) .
La1 O1 2.537(6) .
La1 Co6 3.5444(14) .
La1 Co5 3.5589(17) .
La1 Co4 3.5627(18) .
Co1 O1 2.023(5) .
Co1 O23 2.102(7) .
Co1 O11 2.106(5) .
Co1 O1W 2.107(10) .
Co1 N13 2.121(8) .
Co1 O17 2.302(5) .
Co2 O1 2.038(5) .
Co2 O2W 2.064(8) .
Co2 O26 2.077(6) .
Co2 O14 2.087(5) .
Co2 N16 2.102(6) .
Co2 O17 2.315(5) .
Co3 O2 1.998(5) .
Co3 N121 2.064(7) .
Co3 O21 2.104(5) .
Co3 O12 2.105(6) .
Co3 N11 2.125(7) .
Co3 O18 2.410(5) .
Co4 O2 2.039(5) .
Co4 O3W 2.083(6) .
Co4 O24 2.085(5) .
Co4 N14 2.097(6) .
Co4 O15 2.108(5) .
Co4 O18 2.249(5) .
Co5 O3 2.016(5) .
Co5 N12 2.072(8) .
Co5 O13 2.092(8) .
Co5 O4W 2.093(8) .
Co5 O22 2.126(5) .
Co5 O19 2.283(9) .
Co6 O3 2.024(5) .
Co6 N15 2.071(7) .
Co6 N120 2.076(6) .
Co6 O16 2.099(6) .
Co6 O25 2.105(5) .
Co6 O19 2.343(8) .
O1 H1 0.8400 .
O2 H2 0.8400 .
O3 H3 0.8400 .
O11 C11 1.234(9) .
O21 C11 1.280(9) .
N11 C21 1.460(10) .
N11 H11A 0.9200 .
N11 H11B 0.9200 .
C11 C21 1.578(10) .
C21 C41 1.514(14) .
C21 C31 1.540(12) .
C31 H31A 0.9800 .
C31 H31B 0.9800 .
C31 H31C 0.9800 .
C41 H41A 0.9800 .
C41 H41B 0.9800 .
C41 H41C 0.9800 .
O12 C12 1.246(9) .
O22 C12 1.259(8) .
N12 C22 1.502(11) .
N12 H12A 0.9200 .
N12 H12B 0.9200 .
C12 C22 1.562(12) .
C22 C42 1.501(14) .
C22 C32 1.509(15) .
C32 H32A 0.9800 .
C32 H32B 0.9800 .
C32 H32C 0.9800 .
C42 H42A 0.9800 .
C42 H42B 0.9800 .
C42 H42C 0.9800 .
O13 C13 1.221(12) .
O23 C13 1.281(11) .
N13 C23 1.455(14) .
N13 H13A 0.9200 .
N13 H13B 0.9200 .
C13 C23 1.534(13) .
C23 C43 1.513(13) .
C23 C33 1.544(12) .
C33 H34A 0.9800 .
C33 H34B 0.9800 .
C33 H34C 0.9800 .
C43 H43A 0.9800 .
C43 H43B 0.9800 .
C43 H43C 0.9800 .
O14 C14 1.250(9) .
O24 C14 1.265(9) .
N14 C24 1.485(10) .
N14 H14A 0.9200 .
N14 H14B 0.9200 .
C14 C24 1.547(10) .
C24 C34 1.503(12) .
C24 C44 1.531(11) .
C34 H34D 0.9800 .
C34 H34E 0.9800 .
C34 H34F 0.9800 .
C44 H44A 0.9800 .
C44 H44B 0.9800 .
C44 H44C 0.9800 .
O15 C15 1.230(8) .
O25 C15 1.270(9) .
N15 C25 1.465(10) .
N15 H15A 0.9200 .
N15 H15B 0.9200 .
C15 C25 1.550(10) .
C25 C45 1.525(12) .
C25 C35 1.545(11) .
C35 H35A 0.9800 .
C35 H35B 0.9800 .
C35 H35C 0.9800 .
C45 H45A 0.9800 .
C45 H45B 0.9800 .
C45 H45C 0.9800 .
O16 C16 1.228(9) .
O26 C16 1.264(9) .
N16 C26 1.482(11) .
N16 H16A 0.9200 .
N16 H16B 0.9200 .
C16 C26 1.557(11) .
C26 C46 1.493(12) .
C26 C36 1.531(11) .
C36 H36A 0.9800 .
C36 H36B 0.9800 .
C36 H36C 0.9800 .
C46 H46A 0.9800 .
C46 H46B 0.9800 .
C46 H46C 0.9800 .
N17 O17 1.201(7) .
N17 O37 1.264(7) .
N17 O27 1.282(6) .
O18 H18A 0.8400 .
O18 H18B 0.8400 .
N19 O29 1.246(16) .
N19 O39 1.250(14) .
N19 O19 1.274(16) .
N120 C120 1.110(8) .
C120 C220 1.486(9) .
C220 H121 0.9800 .
C220 H122 0.9800 .
C220 H123 0.9800 .
N121 C121 1.112(8) .
C121 C221 1.487(9) .
C221 H2H1 0.9800 .
C221 H2H2 0.9800 .
C221 H2H3 0.9801 .
O1W H1W1 0.8400 .
O1W H1W2 0.8400 .
O2W H2W1 0.8400 .
O2W H2W2 0.8399 .
O3W H3W1 0.8401 .
O3W H3W2 0.8400 .
O4W H4W1 0.8400 .
O4W H4W2 0.8400 .
La2 O322 2.588(6) 7_666
La2 O322 2.588(6) .
La2 O122 2.621(5) .
La2 O122 2.621(5) 7_666
La2 O123 2.634(6) 7_666
La2 O123 2.634(6) .
La2 O323 2.641(6) .
La2 O323 2.641(6) 7_666
La2 O124 2.669(6) .
La2 O124 2.669(6) 7_666
La2 O324 2.671(6) .
La2 O324 2.671(6) 7_666
N122 O322 1.207(8) .
N122 O122 1.219(8) .
N122 O222 1.317(10) .
N123 O223 1.228(9) .
N123 O123 1.275(10) .
N123 O323 1.284(9) .
N124 O224 1.204(9) .
N124 O324 1.251(9) .
N124 O124 1.277(9) .
N125 O125 1.202(7) .
N125 O325 1.267(7) .
N125 O225 1.284(6) .
N126 N132 0.584(17) .
N126 O132 0.93(2) .
N126 O126 1.201(7) .
N126 O232 1.21(3) .
N126 O326 1.265(7) .
N126 O226 1.283(6) .
N126 O332 1.74(3) .
O126 O132 0.76(4) .
O126 N132 1.68(2) .
O226 N132 0.92(2) .
O226 O132 1.47(3) .
O226 O332 1.75(5) .
O326 O232 0.91(8) .
O326 N132 1.32(2) .
O326 O332 1.74(6) .
N132 O132 1.202(11) .
N132 O332 1.269(12) .
N132 O232 1.292(12) .
Cl27 O227 1.246(12) .
Cl27 O227 1.246(12) 6_656
Cl27 O127 1.277(14) .
Cl27 O127 1.277(14) 6_656
Cl28 Cl28 0.87(3) 6_657
Cl28 O228 1.18(3) 6_657
Cl28 O428 1.424(19) .
Cl28 O328 1.475(19) .
Cl28 O128 1.502(18) .
Cl28 O228 1.517(19) .
Cl28 O128 1.55(3) 6_657
Cl28 O428 1.67(4) 6_657
O128 O228 0.52(5) 6_657
O128 Cl28 1.55(3) 6_657
O228 O128 0.52(5) 6_657
O228 Cl28 1.18(3) 6_657
O428 O428 1.66(9) 6_657
O428 Cl28 1.67(4) 6_657
N129 C129 1.112(8) .
N129 O8W 1.72(2) .
C129 O8W 1.25(2) .
C129 C229 1.487(9) .
C229 H22A 0.9800 .
C229 H22B 0.9800 .
C229 H22C 0.9800 .
N130 C130 1.111(8) .
C130 C230 1.487(9) .
C230 H23A 0.9800 .
C230 H23B 0.9800 .
C230 H23C 0.9800 .
N131 C131 1.112(8) .
C131 C231 1.487(9) .
C231 H23D 0.9800 .
C231 H23E 0.9800 .
C231 H23F 0.9800 .
O5W H5W1 0.8400 .
O5W H5W2 0.8400 .
O6W H5W1 0.5231 .

loop_
_geom_hbond_atom_site_label_D
_geom_hbond_atom_site_label_H
_geom_hbond_atom_site_label_A
_geom_hbond_distance_DH
_geom_hbond_distance_HA
_geom_hbond_distance_DA
_geom_hbond_angle_DHA
_geom_hbond_site_symmetry_A
O1 H1 O225 0.84 2.11 2.937(8) 168.2 2_565
O2 H2 O126 0.84 2.09 2.923(19) 174.1 .
O3 H3 O5W 0.84 2.15 2.954(10) 159.0 .
N11 H11A O227 0.92 2.48 3.253(16) 141.4 2_565
N11 H11A O127 0.92 2.49 3.307(17) 148.6 5_666
N12 H12A O128 0.92 2.32 3.24(4) 171.6 2_564
N12 H12B O39 0.92 2.16 2.945(18) 143.2 .
N13 H13B O27 0.92 2.38 3.096(11) 134.8 .
N14 H14A O37 0.92 2.31 3.209(8) 164.4 2_565
N14 H14B O324 0.92 2.65 3.269(9) 125.1 2_565
N15 H15A O29 0.92 2.21 3.014(13) 145.8 .
N15 H15B O222 0.92 2.11 3.006(9) 162.8 7_656
N16 H16A O37 0.92 2.36 3.120(9) 140.4 .
N16 H16B O323 0.92 2.38 3.234(9) 154.8 .
O18 H18A O225 0.84 1.96 2.787(9) 169.6 2_565
O18 H18A O325 0.84 2.64 3.292(13) 135.6 2_565
O18 H18B O27 0.84 1.91 2.725(7) 164.3 2_565
